data_7216522
loop_
_publ_author_name
'Delori, Amit'
'Maclure, Pauline'
'Bhardwaj, Rajni M.'
'Johnston, Andrea'
'Florence, Alastair J.'
'Sutcliffe, Oliver B.'
'Oswald, Iain D. H.'

_publ_section_title
;
 Drug solid solutions -- a method for tuning phase transformations
;
_journal_issue 26
_journal_name_full CrystEngComm
_journal_page_first 5827
_journal_paper_doi 10.1039/c4ce00211c
_journal_volume 16
_journal_year 2014
_chemical_formula_moiety 'C11 H16 N O, Br'
_chemical_formula_sum 'C11 H16 Br N O'
_chemical_formula_weight 258.16
_chemical_melting_point 486
_chemical_name_systematic '(+-)-4'-methylmethcathinone Hydrobromide'
_space_group_IT_number 14
_symmetry_cell_setting monoclinic
_symmetry_space_group_name_Hall '-P 2ybc'
_symmetry_space_group_name_H-M 'P 1 21/c 1'
_atom_sites_solution_hydrogens difmap
_atom_sites_solution_primary direct
_cell_angle_alpha 90
_cell_angle_beta 100.841(3)
_cell_angle_gamma 90
_cell_formula_units_Z 4
_cell_length_a 5.7804(4)
_cell_length_b 19.7971(14)
_cell_length_c 10.5967(6)
_cell_measurement_reflns_used 5090
_cell_measurement_temperature 123
_cell_measurement_theta_max 28
_cell_measurement_theta_min 2
_cell_volume 1190.99(14)
_computing_cell_refinement 'Apex2 (Bruker AXS, 2006)'
_computing_data_collection 'Apex2 (Bruker AXS, 2006)'
_computing_data_reduction 'Apex2 (Bruker AXS, 2006)'
_computing_molecular_graphics 'CAMERON (Watkin et al., 1996)'
_computing_publication_material 'CRYSTALS (Betteridge et al., 2003)'
_computing_structure_refinement 'CRYSTALS (Betteridge et al., 2003)'
_computing_structure_solution 'SIR92 (Altomare et al., 1994)'
_diffrn_ambient_temperature 123
_diffrn_measured_fraction_theta_full 0.994
_diffrn_measured_fraction_theta_max 0.991
_diffrn_measurement_device Area
_diffrn_measurement_device_type 'Bruker Kappa Apex2'
_diffrn_measurement_method '\f & \w scans'
_diffrn_radiation_monochromator graphite
_diffrn_radiation_type 'Mo K\a'
_diffrn_radiation_wavelength 0.71073
_diffrn_reflns_av_R_equivalents 0.029
_diffrn_reflns_limit_h_max 7
_diffrn_reflns_limit_h_min -7
_diffrn_reflns_limit_k_max 26
_diffrn_reflns_limit_k_min -21
_diffrn_reflns_limit_l_max 12
_diffrn_reflns_limit_l_min -14
_diffrn_reflns_number 9953
_diffrn_reflns_theta_full 25.459
_diffrn_reflns_theta_max 28.288
_diffrn_reflns_theta_min 2.211
_diffrn_standards_number 0
_exptl_absorpt_coefficient_mu 3.422
_exptl_absorpt_correction_T_max 0.71
_exptl_absorpt_correction_T_min 0.45
_exptl_absorpt_correction_type multi-scan
_exptl_absorpt_process_details 'SADABS (Siemens, 1996)'
_exptl_crystal_colour colourless
_exptl_crystal_density_diffrn 1.440
_exptl_crystal_density_method 'not measured'
_exptl_crystal_description plate
_exptl_crystal_F_000 528
_exptl_crystal_size_max 0.400
_exptl_crystal_size_mid 0.300
_exptl_crystal_size_min 0.100
_refine_diff_density_max 0.54
_refine_diff_density_min -0.52
_refine_ls_extinction_method None
_refine_ls_goodness_of_fit_ref 0.9801
_refine_ls_hydrogen_treatment constr
_refine_ls_matrix_type full
_refine_ls_number_parameters 127
_refine_ls_number_reflns 2938
_refine_ls_number_restraints 0
_refine_ls_R_factor_all 0.0333
_refine_ls_R_factor_gt 0.0264
_refine_ls_shift/su_max 0.0016962
_refine_ls_shift/su_mean 0.0000374
_refine_ls_structure_factor_coef Fsqd
_refine_ls_weighting_details
;
 Method= Modified Sheldrick 
 w=1/[\s^2^(F^2^) + ( 0.04P)^2^ + 0.83P] 
 ,where P=(max(Fo^2^,0) + 2Fc^2^)/3 
;
_refine_ls_weighting_scheme calc
_refine_ls_wR_factor_all 0.0706
_refine_ls_wR_factor_gt 0.0668
_refine_ls_wR_factor_ref 0.0706
_reflns_limit_h_max 7
_reflns_limit_h_min -7
_reflns_limit_k_max 26
_reflns_limit_k_min 0
_reflns_limit_l_max 14
_reflns_limit_l_min 0
_reflns_number_gt 2500
_reflns_number_total 2944
_reflns_threshold_expression I>2.0\s(I)
_oxford_diffrn_Wilson_B_factor 1.89
_oxford_diffrn_Wilson_scale 41.26
_oxford_refine_ls_r_factor_ref 0.0333
_oxford_refine_ls_scale 0.15822(7)
_oxford_reflns_number_all 2938
_oxford_reflns_threshold_expression_ref I>-10.0\s(I)
_oxford_structure_analysis_title 'MBR1_020412_0m in P2(1)/c'
_cod_data_source_file c4ce00211c2.cif
_cod_data_source_block 1b_I
_cod_depositor_comments
;
The following automatic conversions were performed:

'_chemical_melting_point' value '486 K' was changed to '486' - the
value should be numeric and without a unit
designator.

'_symmetry_cell_setting' value 'Monoclinic' changed to
'monoclinic' according to
/usr/data/users/saulius/crontab/automatic-downloads/rss-feeds/RSC/lib/dictionaries/cif_core.dic
dictionary named 'cif_core.dic' version 2.4.2 from
2011-04-26.

'_atom_sites_solution_primary' value 'Direct' changed to
'direct' according to
/usr/data/users/saulius/crontab/automatic-downloads/rss-feeds/RSC/lib/dictionaries/cif_core.dic
dictionary named 'cif_core.dic' version 2.4.2 from 2011-04-26.

Automatic conversion script
Id: cif_fix_values 2281 2013-09-26 08:29:07Z andrius 

 Adding full bibliography for 7216513--7216526.cif.
;
_cod_original_sg_symbol_H-M 'P 1 21/c 1 '
_cod_original_formula_sum 'C11 H16 Br1 N1 O1'
_cod_database_code 7216522

loop_
_symmetry_equiv_pos_as_xyz
x,y,z
-x,-y,-z
-x,y+1/2,-z+1/2
x,-y+1/2,z+1/2

loop_
_atom_site_label
_atom_site_type_symbol
_atom_site_fract_x
_atom_site_fract_y
_atom_site_fract_z
_atom_site_U_iso_or_equiv
_atom_site_occupancy
_atom_site_adp_type
_atom_site_refinement_flags_posn
C1 C 0.6997(4) 0.45288(12) 0.4133(2) 0.0362 1.0000 Uani .
C2 C 0.5663(4) 0.49931(11) 0.3126(2) 0.0273 1.0000 Uani .
C3 C 0.3371(4) 0.48389(11) 0.2519(2) 0.0271 1.0000 Uani .
C4 C 0.2142(4) 0.52694(10) 0.16042(19) 0.0248 1.0000 Uani .
C5 C 0.3178(3) 0.58594(10) 0.12508(17) 0.0209 1.0000 Uani .
C6 C 0.5485(3) 0.60090(11) 0.1840(2) 0.0257 1.0000 Uani .
C7 C 0.6690(4) 0.55806(11) 0.2773(2) 0.0298 1.0000 Uani .
C8 C 0.1742(3) 0.63080(10) 0.02824(19) 0.0217 1.0000 Uani .
O9 O -0.0352(2) 0.62097(8) -0.00998(17) 0.0354 1.0000 Uani .
C10 C 0.2926(3) 0.68892(10) -0.02812(18) 0.0205 1.0000 Uani .
C11 C 0.4273(4) 0.66222(14) -0.1276(2) 0.0378 1.0000 Uani .
N12 N 0.1051(3) 0.73684(8) -0.08797(15) 0.0207 1.0000 Uani .
C13 C 0.1972(4) 0.80026(11) -0.1345(2) 0.0345 1.0000 Uani .
Br1 Br -0.18830(3) 0.797321(10) 0.120604(17) 0.0247 1.0000 Uani .
H13 H 0.8656 0.4530 0.4101 0.0571 1.0000 Uiso R
H11 H 0.6800 0.4669 0.4982 0.0566 1.0000 Uiso R
H12 H 0.6403 0.4074 0.3989 0.0567 1.0000 Uiso R
H31 H 0.2656 0.4443 0.2727 0.0351 1.0000 Uiso R
H41 H 0.0617 0.5167 0.1215 0.0299 1.0000 Uiso R
H61 H 0.6241 0.6395 0.1631 0.0320 1.0000 Uiso R
H71 H 0.8229 0.5687 0.3164 0.0357 1.0000 Uiso R
H101 H 0.3970 0.7129 0.0377 0.0249 1.0000 Uiso R
H113 H 0.5151 0.6983 -0.1552 0.0591 1.0000 Uiso R
H111 H 0.3200 0.6440 -0.1983 0.0591 1.0000 Uiso R
H112 H 0.5326 0.6272 -0.0902 0.0587 1.0000 Uiso R
H131 H 0.0708 0.8311 -0.1607 0.0522 1.0000 Uiso R
H133 H 0.3089 0.8203 -0.0655 0.0519 1.0000 Uiso R
H132 H 0.2727 0.7905 -0.2055 0.0522 1.0000 Uiso R
H122 H 0.0102 0.7164 -0.1525 0.0328 1.0000 Uiso R
H121 H 0.0156 0.7473 -0.0312 0.0328 1.0000 Uiso R

loop_
_atom_site_aniso_label
_atom_site_aniso_U_11
_atom_site_aniso_U_22
_atom_site_aniso_U_33
_atom_site_aniso_U_23
_atom_site_aniso_U_13
_atom_site_aniso_U_12
C1 0.0381(13) 0.0328(13) 0.0338(11) 0.0080(9) -0.0032(9) 0.0041(10)
C2 0.0300(10) 0.0251(11) 0.0255(10) -0.0002(8) 0.0022(8) 0.0064(8)
C3 0.0298(10) 0.0201(10) 0.0304(10) -0.0002(8) 0.0033(8) -0.0015(8)
C4 0.0223(9) 0.0219(10) 0.0288(10) -0.0033(8) 0.0015(8) -0.0013(8)
C5 0.0194(9) 0.0203(9) 0.0221(9) -0.0027(7) 0.0016(7) 0.0021(7)
C6 0.0204(9) 0.0249(11) 0.0307(10) 0.0015(8) 0.0015(8) -0.0019(8)
C7 0.0198(9) 0.0347(12) 0.0316(11) 0.0014(9) -0.0032(8) 0.0013(8)
C8 0.0195(9) 0.0182(9) 0.0266(9) -0.0024(7) 0.0025(7) 0.0020(7)
O9 0.0172(7) 0.0287(9) 0.0558(10) 0.0104(7) -0.0046(6) -0.0040(6)
C10 0.0154(8) 0.0265(10) 0.0187(8) -0.0007(7) 0.0004(7) -0.0003(7)
C11 0.0245(10) 0.0645(17) 0.0254(10) 0.0014(10) 0.0074(8) 0.0155(11)
N12 0.0208(7) 0.0207(8) 0.0202(7) 0.0001(6) 0.0029(6) -0.0005(6)
C13 0.0396(13) 0.0263(12) 0.0355(12) 0.0054(9) 0.0016(10) -0.0080(9)
Br1 0.02096(11) 0.03112(13) 0.02070(11) -0.00562(7) 0.00059(7) 0.00272(8)

loop_
_atom_type_symbol
_atom_type_scat_dispersion_real
_atom_type_scat_dispersion_imag
_atom_type_scat_Cromer_Mann_a1
_atom_type_scat_Cromer_Mann_b1
_atom_type_scat_Cromer_Mann_a2
_atom_type_scat_Cromer_Mann_b2
_atom_type_scat_Cromer_Mann_a3
_atom_type_scat_Cromer_Mann_b3
_atom_type_scat_Cromer_Mann_a4
_atom_type_scat_Cromer_Mann_b4
_atom_type_scat_Cromer_Mann_c
_atom_type_scat_source
C 0.0033 0.0016 2.3100 20.8439 1.0200 10.2075 1.5886 0.5687 0.8650 51.6512 0.2156 'International Tables Vol C 4.2.6.8 and 6.1.1.4'
H 0.0000 0.0000 0.4930 10.5109 0.3229 26.1257 0.1402 3.1424 0.0408 57.7998 0.0030 'International Tables Vol C 4.2.6.8 and 6.1.1.4'
N 0.0061 0.0033 12.2126 0.0057 3.1322 9.8933 2.0125 28.9975 1.1663 0.5826 -11.5290 'International Tables Vol C 4.2.6.8 and 6.1.1.4'
O 0.0106 0.0060 3.0485 13.2771 2.2868 5.7011 1.5463 0.3239 0.8670 32.9089 0.2508 'International Tables Vol C 4.2.6.8 and 6.1.1.4'
Br -0.2901 2.4595 17.1789 2.1723 5.2358 16.5796 5.6377 0.2609 3.9851 41.4328 2.9557 'International Tables Vol C 4.2.6.8 and 6.1.1.4'

loop_
_geom_angle_atom_site_label_1
_geom_angle_atom_site_label_2
_geom_angle_atom_site_label_3
_geom_angle
_geom_angle_publ_flag
C2 C1 H13 110.7 no
C2 C1 H11 110.4 no
H13 C1 H11 108.9 no
C2 C1 H12 109.7 no
H13 C1 H12 108.8 no
H11 C1 H12 108.3 no
C1 C2 C3 120.6(2) yes
C1 C2 C7 120.91(19) yes
C3 C2 C7 118.48(19) yes
C2 C3 C4 120.5(2) yes
C2 C3 H31 120.1 no
C4 C3 H31 119.5 no
C3 C4 C5 120.94(18) yes
C3 C4 H41 120.0 no
C5 C4 H41 119.0 no
C4 C5 C6 118.71(18) yes
C4 C5 C8 118.23(17) yes
C6 C5 C8 123.04(18) yes
C5 C6 C7 119.95(19) yes
C5 C6 H61 121.5 no
C7 C6 H61 118.6 no
C2 C7 C6 121.41(19) yes
C2 C7 H71 119.3 no
C6 C7 H71 119.2 no
C5 C8 O9 121.69(18) yes
C5 C8 C10 119.33(16) yes
O9 C8 C10 118.95(17) yes
C8 C10 C11 109.71(18) yes
C8 C10 N12 107.73(15) yes
C11 C10 N12 110.67(16) yes
C8 C10 H101 111.0 no
C11 C10 H101 110.1 no
N12 C10 H101 107.6 no
C10 C11 H113 108.9 no
C10 C11 H111 109.6 no
H113 C11 H111 110.5 no
C10 C11 H112 109.5 no
H113 C11 H112 109.6 no
H111 C11 H112 108.8 no
C10 N12 C13 113.75(16) yes
C10 N12 H122 109.3 no
C13 N12 H122 109.8 no
C10 N12 H121 109.2 no
C13 N12 H121 108.6 no
H122 N12 H121 105.8 no
N12 C13 H131 109.6 no
N12 C13 H133 109.1 no
H131 C13 H133 109.0 no
N12 C13 H132 109.6 no
H131 C13 H132 109.8 no
H133 C13 H132 109.8 no

loop_
_geom_bond_atom_site_label_1
_geom_bond_atom_site_label_2
_geom_bond_distance
_geom_bond_publ_flag
C1 C2 1.507(3) yes
C1 H13 0.966 no
C1 H11 0.969 no
C1 H12 0.965 no
C2 C3 1.393(3) yes
C2 C7 1.389(3) yes
C3 C4 1.382(3) yes
C3 H31 0.932 no
C4 C5 1.396(3) yes
C4 H41 0.923 no
C5 C6 1.394(3) yes
C5 C8 1.487(3) yes
C6 C7 1.387(3) yes
C6 H61 0.927 no
C7 H71 0.932 no
C8 O9 1.218(2) yes
C8 C10 1.518(3) yes
C10 C11 1.518(3) yes
C10 N12 1.489(2) yes
C10 H101 0.958 no
C11 H113 0.954 no
C11 H111 0.949 no
C11 H112 0.958 no
N12 C13 1.484(3) yes
N12 H122 0.890 no
N12 H121 0.889 no
C13 H131 0.952 no
C13 H133 0.965 no
C13 H132 0.958 no

loop_
_geom_hbond_atom_site_label_D
_geom_hbond_atom_site_label_H
_geom_hbond_atom_site_label_A
_geom_hbond_site_symmetry_A
_geom_hbond_angle_DHA
_geom_hbond_distance_DH
_geom_hbond_distance_HA
_geom_hbond_distance_DA
_geom_hbond_publ_flag
C11 H112 O9 1_655 134.20(7) 0.958 2.486 3.228(3) yes
